data_4028955
loop_
_publ_author_name
'Kranjc, Kri\(stof'
'Perdih, Franc'
'Ko\(cevar, Marijan'

_publ_section_title
;
 Effect of Ring Size on theExo/EndoSelectivity of a Thermal Double
 Cycloaddition of Fused Pyran-2-ones
;
_journal_issue 16
_journal_name_full 'The Journal of Organic Chemistry'
_journal_page_first 6303
_journal_page_last 6306
_journal_paper_doi 10.1021/jo9011199
_journal_volume 74
_journal_year 2009
_chemical_formula_sum 'C29 H33 N3 O5'
_chemical_formula_weight 503.58
_chemical_melting_point 234.5(15)
_chemical_name_systematic
;
N-[rel-(3aR,11bS,12S,16R)-2,14-Diethyl-2,3,3a,6,7,8,9,10,11,11b,13,14,15,16-tetradecahydro-1,3,13,15-tetraoxo-12H-4,11a[3',4']-endo-pyrrolocyclooct[e]isoindol-4(1H)-yl]benzamide 
;
_space_group_IT_number 14
_symmetry_cell_setting monoclinic
_symmetry_space_group_name_Hall '-P 2yn'
_symmetry_space_group_name_H-M 'P 1 21/n 1'
_atom_sites_solution_hydrogens geom
_atom_sites_solution_primary direct
_atom_sites_solution_secondary difmap
_audit_creation_method SHELXL-97
_cell_angle_alpha 90.00
_cell_angle_beta 95.4690(10)
_cell_angle_gamma 90.00
_cell_formula_units_Z 4
_cell_length_a 11.5444(2)
_cell_length_b 9.1904(2)
_cell_length_c 25.0286(5)
_cell_measurement_reflns_used 4543
_cell_measurement_temperature 293(2)
_cell_measurement_theta_max 24.71
_cell_measurement_theta_min 2.55
_cell_volume 2643.39(9)
_computing_cell_refinement 'DENZO-SMN (Otwinowski & Minor, 1997)'
_computing_data_collection 'KappaCCD Reference Manual (Nonius, 1998)'
_computing_data_reduction 'DENZO-SMN (Otwinowski & Minor, 1997)'
_computing_molecular_graphics 'ORTEP-3 for Windows version 2.02 (Farrugia, 2008)'
_computing_publication_material 'WinGX publication routines (Farrugia, 1999)'
_computing_structure_refinement 'SHELXL-97 (Sheldrick, 1997)'
_computing_structure_solution 'SHELXS-97 (Sheldrick, 1997)'
_diffrn_ambient_temperature 293(2)
_diffrn_detector_area_resol_mean 0.055
_diffrn_measured_fraction_theta_full 0.987
_diffrn_measured_fraction_theta_max 0.987
_diffrn_measurement_device_type
;
Nonius KappaCCD area-detector diffractometer
;
_diffrn_measurement_method '\w scans'
_diffrn_radiation_monochromator graphite
_diffrn_radiation_source 'fine-focus sealed tube'
_diffrn_radiation_type MoK\a
_diffrn_radiation_wavelength 0.71073
_diffrn_reflns_av_R_equivalents 0.0324
_diffrn_reflns_av_sigmaI/netI 0.0452
_diffrn_reflns_limit_h_max 13
_diffrn_reflns_limit_h_min -13
_diffrn_reflns_limit_k_max 10
_diffrn_reflns_limit_k_min -10
_diffrn_reflns_limit_l_max 29
_diffrn_reflns_limit_l_min -29
_diffrn_reflns_number 8548
_diffrn_reflns_theta_full 24.75
_diffrn_reflns_theta_max 24.75
_diffrn_reflns_theta_min 2.84
_exptl_absorpt_coefficient_mu 0.087
_exptl_absorpt_correction_T_max 0.9931
_exptl_absorpt_correction_T_min 0.9786
_exptl_absorpt_correction_type multi-scan
_exptl_absorpt_process_details 'SCALEPACK (Otwinowski & Minor, 1997)'
_exptl_crystal_colour colorless
_exptl_crystal_density_diffrn 1.265
_exptl_crystal_density_method 'not measured'
_exptl_crystal_description prism
_exptl_crystal_F_000 1072
_exptl_crystal_size_max 0.25
_exptl_crystal_size_mid 0.08
_exptl_crystal_size_min 0.08
_refine_diff_density_max 0.157
_refine_diff_density_min -0.179
_refine_diff_density_rms 0.034
_refine_ls_extinction_method none
_refine_ls_goodness_of_fit_ref 1.034
_refine_ls_hydrogen_treatment mixed
_refine_ls_matrix_type full
_refine_ls_number_parameters 403
_refine_ls_number_reflns 4478
_refine_ls_number_restraints 1
_refine_ls_restrained_S_all 1.033
_refine_ls_R_factor_all 0.0843
_refine_ls_R_factor_gt 0.0492
_refine_ls_shift/su_max 0.001
_refine_ls_shift/su_mean 0.001
_refine_ls_structure_factor_coef Fsqd
_refine_ls_weighting_details 'calc w=1/[\s^2^(Fo^2^)+(0.0573P)^2^+0.7945P] where P=(Fo^2^+2Fc^2^)/3'
_refine_ls_weighting_scheme calc
_refine_ls_wR_factor_gt 0.1139
_refine_ls_wR_factor_ref 0.1324
_reflns_number_gt 3030
_reflns_number_total 4478
_reflns_threshold_expression >2sigma(I)
_cod_data_source_file jo9011199sup2.cif
_cod_data_source_block 6Cc
_cod_depositor_comments
;
The following automatic conversions were performed:

'_chemical_melting_point' value '233-236' was changed to '234.5(15)'
- the average value was taken and precision was estimated.

Automatic conversion script
Id: cif_fix_values 1891 2012-01-12 08:04:46Z andrius 
;
_cod_original_sg_symbol_H-M P21/n
_cod_database_code 4028955

loop_
_symmetry_equiv_pos_as_xyz
'x, y, z'
'-x+1/2, y+1/2, -z+1/2'
'-x, -y, -z'
'x-1/2, -y-1/2, z-1/2'

loop_
_atom_site_label
_atom_site_type_symbol
_atom_site_fract_x
_atom_site_fract_y
_atom_site_fract_z
_atom_site_U_iso_or_equiv
_atom_site_adp_type
_atom_site_occupancy
_atom_site_symmetry_multiplicity
_atom_site_calc_flag
_atom_site_refinement_flags
_atom_site_disorder_assembly
_atom_site_disorder_group
N1 N -0.00674(15) 0.3748(2) -0.11684(7) 0.0567(5) Uani 1 1 d . . .
N2 N 0.31718(16) 0.7723(2) -0.03145(8) 0.0551(5) Uani 1 1 d . . .
N3 N 0.23938(17) 0.3515(2) 0.01277(7) 0.0440(4) Uani 1 1 d . . .
O1 O -0.00353(13) 0.33282(18) -0.02647(6) 0.0583(4) Uani 1 1 d . . .
O2 O 0.03068(15) 0.4525(2) -0.20031(7) 0.0832(6) Uani 1 1 d . . .
O3 O 0.33912(16) 0.64451(19) 0.04742(7) 0.0698(5) Uani 1 1 d . . .
O4 O 0.31950(18) 0.8467(2) -0.11853(8) 0.0806(6) Uani 1 1 d . . .
O5 O 0.42081(13) 0.26253(18) 0.03003(6) 0.0575(4) Uani 1 1 d . . .
C1 C 0.03709(17) 0.3909(2) -0.06450(9) 0.0465(5) Uani 1 1 d . . .
C2 C 0.14045(16) 0.4903(2) -0.06201(8) 0.0405(5) Uani 1 1 d . . .
C3 C 0.14906(17) 0.5386(3) -0.12033(8) 0.0445(5) Uani 1 1 d . . .
C4 C 0.05442(18) 0.4533(3) -0.15229(9) 0.0559(6) Uani 1 1 d . . .
C5 C 0.25422(16) 0.4105(2) -0.04020(8) 0.0384(5) Uani 1 1 d . . .
C6 C 0.28024(17) 0.2995(2) -0.08131(8) 0.0440(5) Uani 1 1 d . . .
H6 H 0.2873 0.2012 -0.0728 0.053 Uiso 1 1 calc R . .
C7 C 0.29277(17) 0.3479(2) -0.13045(8) 0.0469(5) Uani 1 1 d . . .
C8 C 0.27454(17) 0.5121(2) -0.13745(8) 0.0456(5) Uani 1 1 d . . .
C9 C 0.35414(18) 0.5240(2) -0.03846(8) 0.0406(5) Uani 1 1 d . . .
C10 C 0.33750(18) 0.6490(2) -0.00122(9) 0.0487(5) Uani 1 1 d . . .
C11 C 0.32931(19) 0.7502(3) -0.08548(10) 0.0549(6) Uani 1 1 d . . .
C12 C 0.35725(18) 0.5915(2) -0.09405(8) 0.0445(5) Uani 1 1 d . . .
C13 C 0.32469(18) 0.2884(2) 0.04504(8) 0.0437(5) Uani 1 1 d . . .
C14 C 0.29709(19) 0.2504(2) 0.10057(9) 0.0492(5) Uani 1 1 d . . .
C15 C 0.2100(3) 0.3155(4) 0.12536(11) 0.0940(11) Uani 1 1 d . . .
H15 H 0.1623 0.3838 0.1067 0.113 Uiso 1 1 calc R . .
C16 C 0.1919(3) 0.2812(5) 0.17775(13) 0.1153(14) Uani 1 1 d . . .
H16 H 0.1316 0.3255 0.1938 0.138 Uiso 1 1 calc R . .
C17 C 0.2612(3) 0.1835(4) 0.20576(12) 0.0858(9) Uani 1 1 d . . .
C18 C 0.3486(3) 0.1196(4) 0.18221(11) 0.0778(9) Uani 1 1 d . . .
C19 C 0.3673(2) 0.1520(3) 0.12979(11) 0.0640(7) Uani 1 1 d . . .
C20 C 0.3142(3) 0.2452(4) -0.17553(12) 0.0702(8) Uani 1 1 d . A .
C21 C 0.4427(3) 0.2189(4) -0.18141(15) 0.0994(11) Uani 1 1 d . . .
H21A H 0.4487 0.1634 -0.2140 0.119 Uiso 0.782(10) 1 calc PR A 1
H21B H 0.4743 0.1592 -0.1515 0.119 Uiso 0.782(10) 1 calc PR A 1
H21C H 0.4563 0.1209 -0.1937 0.119 Uiso 0.218(10) 1 d PR A 2
H21D H 0.4902 0.2361 -0.1479 0.119 Uiso 0.218(10) 1 d PR A 2
C22A C 0.5188(4) 0.3549(8) -0.1835(2) 0.094(2) Uani 0.782(10) 1 d PD A 1
H22A H 0.5980 0.3253 -0.1880 0.113 Uiso 0.782(10) 1 calc PR A 1
H22B H 0.5198 0.4061 -0.1496 0.113 Uiso 0.782(10) 1 calc PR A 1
C23A C 0.4767(6) 0.4594(9) -0.2292(3) 0.099(3) Uani 0.782(10) 1 d PD A 1
H23A H 0.4274 0.4055 -0.2558 0.119 Uiso 0.782(10) 1 calc PR A 1
H23B H 0.5438 0.4929 -0.2462 0.119 Uiso 0.782(10) 1 calc PR A 1
C22B C 0.4679(19) 0.340(3) -0.2266(12) 0.124(11) Uani 0.218(10) 1 d PD A 2
H22C H 0.5323 0.3089 -0.2462 0.149 Uiso 0.218(10) 1 calc PR A 2
H22D H 0.3997 0.3522 -0.2520 0.149 Uiso 0.218(10) 1 calc PR A 2
C23B C 0.4976(16) 0.482(2) -0.1970(10) 0.093(8) Uani 0.218(10) 1 d PD A 2
H23C H 0.5022 0.4653 -0.1586 0.111 Uiso 0.218(10) 1 calc PR A 2
H23D H 0.5730 0.5164 -0.2058 0.111 Uiso 0.218(10) 1 calc PR A 2
C24 C 0.4080(2) 0.5950(4) -0.21207(11) 0.0833(9) Uani 1 1 d . . .
H24A H 0.4549 0.6423 -0.1829 0.100 Uiso 0.782(10) 1 calc PR A 1
H24B H 0.4014 0.6625 -0.2420 0.100 Uiso 0.782(10) 1 calc PR A 1
H24C H 0.4005 0.6039 -0.2509 0.100 Uiso 0.218(10) 1 d PR A 2
H24D H 0.4373 0.6872 -0.1976 0.100 Uiso 0.218(10) 1 d PR A 2
C25 C 0.2851(2) 0.5729(4) -0.19417(10) 0.0608(7) Uani 1 1 d . A .
C26 C -0.1063(2) 0.2804(4) -0.13341(12) 0.0879(10) Uani 1 1 d . . .
H26A H -0.1426 0.3125 -0.1680 0.105 Uiso 1 1 calc R . .
H26B H -0.1635 0.2882 -0.1075 0.105 Uiso 1 1 calc R . .
C27 C -0.0696(4) 0.1264(5) -0.1374(2) 0.150(2) Uani 1 1 d . . .
H27A H -0.0142 0.1182 -0.1635 0.225 Uiso 1 1 calc R . .
H27B H -0.1363 0.0671 -0.1481 0.225 Uiso 1 1 calc R . .
H27C H -0.0346 0.0941 -0.1031 0.225 Uiso 1 1 calc R . .
C28 C 0.2972(3) 0.9149(3) -0.00829(13) 0.0806(8) Uani 1 1 d . . .
H28A H 0.3421 0.9875 -0.0254 0.097 Uiso 1 1 calc R . .
H28B H 0.3238 0.9136 0.0297 0.097 Uiso 1 1 calc R . .
C29 C 0.1711(3) 0.9555(3) -0.01532(18) 0.1129(14) Uani 1 1 d . . .
H29A H 0.1464 0.9653 -0.0529 0.169 Uiso 1 1 calc R . .
H29B H 0.1600 1.0462 0.0025 0.169 Uiso 1 1 calc R . .
H29C H 0.1260 0.8810 -0.0001 0.169 Uiso 1 1 calc R . .
H1 H 0.177(2) 0.356(2) 0.0212(9) 0.045(7) Uiso 1 1 d . . .
H2A H 0.1264(17) 0.569(2) -0.0380(8) 0.041(5) Uiso 1 1 d . . .
H3A H 0.1327(18) 0.640(3) -0.1246(9) 0.048(6) Uiso 1 1 d . . .
H9A H 0.4201(18) 0.477(2) -0.0272(8) 0.037(5) Uiso 1 1 d . . .
H12A H 0.4344(19) 0.588(2) -0.1056(8) 0.046(6) Uiso 1 1 d . . .
H17A H 0.245(3) 0.162(4) 0.2435(15) 0.121(12) Uiso 1 1 d . . .
H18A H 0.399(3) 0.053(4) 0.2016(14) 0.105(11) Uiso 1 1 d . . .
H19A H 0.431(2) 0.106(3) 0.1124(11) 0.084(9) Uiso 1 1 d . . .
H20A H 0.280(3) 0.147(3) -0.1678(12) 0.089(10) Uiso 1 1 d . . .
H20B H 0.277(2) 0.285(3) -0.2083(13) 0.086(9) Uiso 1 1 d . . .
H25A H 0.244(2) 0.666(3) -0.1949(9) 0.059(7) Uiso 1 1 d . . .
H25B H 0.240(2) 0.512(3) -0.2207(11) 0.066(7) Uiso 1 1 d . . .

loop_
_atom_site_aniso_label
_atom_site_aniso_U_11
_atom_site_aniso_U_22
_atom_site_aniso_U_33
_atom_site_aniso_U_23
_atom_site_aniso_U_13
_atom_site_aniso_U_12
N1 0.0410(10) 0.0839(14) 0.0442(11) -0.0019(10) -0.0017(8) -0.0111(9)
N2 0.0609(12) 0.0428(11) 0.0615(13) -0.0010(9) 0.0060(9) -0.0053(9)
N3 0.0383(10) 0.0555(11) 0.0386(10) 0.0069(8) 0.0057(8) -0.0026(9)
O1 0.0494(9) 0.0734(11) 0.0538(10) 0.0001(8) 0.0132(7) -0.0123(8)
O2 0.0626(11) 0.1410(18) 0.0432(10) 0.0077(10) -0.0099(8) -0.0162(11)
O3 0.0920(13) 0.0716(12) 0.0452(11) -0.0097(8) 0.0037(9) -0.0143(9)
O4 0.0986(14) 0.0626(12) 0.0801(14) 0.0288(10) 0.0067(11) -0.0042(10)
O5 0.0485(9) 0.0677(11) 0.0567(10) 0.0149(8) 0.0077(7) 0.0077(8)
C1 0.0367(11) 0.0588(14) 0.0445(13) -0.0026(11) 0.0066(9) 0.0011(10)
C2 0.0376(10) 0.0480(13) 0.0361(11) -0.0014(10) 0.0048(8) 0.0021(9)
C3 0.0391(11) 0.0537(14) 0.0403(12) 0.0074(10) 0.0026(9) 0.0046(10)
C4 0.0403(12) 0.0824(18) 0.0439(14) 0.0040(12) -0.0024(10) 0.0034(11)
C5 0.0369(10) 0.0430(11) 0.0353(11) 0.0028(9) 0.0031(8) -0.0020(9)
C6 0.0408(11) 0.0441(12) 0.0467(13) -0.0024(10) 0.0016(9) 0.0004(9)
C7 0.0366(11) 0.0621(14) 0.0415(13) -0.0070(10) 0.0014(9) 0.0026(10)
C8 0.0376(10) 0.0628(14) 0.0363(11) 0.0058(10) 0.0034(9) 0.0007(10)
C9 0.0372(11) 0.0468(12) 0.0369(11) 0.0033(9) -0.0009(9) -0.0009(9)
C10 0.0487(12) 0.0517(14) 0.0452(14) -0.0016(11) 0.0019(10) -0.0095(10)
C11 0.0517(13) 0.0540(14) 0.0587(16) 0.0118(12) 0.0037(11) -0.0083(11)
C12 0.0383(11) 0.0539(13) 0.0413(12) 0.0064(10) 0.0046(9) -0.0022(10)
C13 0.0472(12) 0.0414(12) 0.0417(12) 0.0031(9) -0.0004(10) -0.0043(10)
C14 0.0506(12) 0.0541(14) 0.0419(12) 0.0067(10) 0.0003(10) -0.0031(10)
C15 0.104(2) 0.129(3) 0.0507(16) 0.0232(17) 0.0167(15) 0.056(2)
C16 0.122(3) 0.169(4) 0.060(2) 0.030(2) 0.0339(19) 0.061(3)
C17 0.089(2) 0.123(3) 0.0458(16) 0.0210(17) 0.0063(15) 0.004(2)
C18 0.0704(18) 0.103(2) 0.0577(17) 0.0329(16) -0.0035(14) -0.0025(17)
C19 0.0595(15) 0.0751(17) 0.0566(15) 0.0201(13) 0.0018(12) 0.0011(13)
C20 0.0760(18) 0.083(2) 0.0511(17) -0.0208(15) 0.0059(14) 0.0086(16)
C21 0.096(2) 0.119(3) 0.089(2) -0.022(2) 0.0344(19) 0.031(2)
C22A 0.057(2) 0.159(6) 0.069(3) 0.011(3) 0.017(2) 0.027(3)
C23A 0.069(3) 0.178(7) 0.056(4) 0.027(5) 0.033(3) 0.027(4)
C22B 0.065(10) 0.22(3) 0.089(19) -0.04(2) 0.025(11) -0.002(17)
C23B 0.058(10) 0.16(2) 0.061(11) 0.010(15) 0.033(9) -0.017(12)
C24 0.0606(16) 0.139(3) 0.0515(16) 0.0270(17) 0.0118(13) -0.0102(18)
C25 0.0519(14) 0.091(2) 0.0389(13) 0.0126(13) 0.0034(11) 0.0029(15)
C26 0.0623(16) 0.133(3) 0.0664(18) -0.0089(18) -0.0057(14) -0.0402(18)
C27 0.138(4) 0.148(4) 0.171(5) -0.088(4) 0.045(3) -0.070(3)
C28 0.104(2) 0.0446(15) 0.094(2) -0.0093(14) 0.0165(17) -0.0082(15)
C29 0.104(3) 0.0534(18) 0.191(4) -0.010(2) 0.068(3) -0.0033(17)

loop_
_atom_type_symbol
_atom_type_description
_atom_type_scat_dispersion_real
_atom_type_scat_dispersion_imag
_atom_type_scat_source
C C 0.0033 0.0016 'International Tables Vol C Tables 4.2.6.8 and 6.1.1.4'
H H 0.0000 0.0000 'International Tables Vol C Tables 4.2.6.8 and 6.1.1.4'
N N 0.0061 0.0033 'International Tables Vol C Tables 4.2.6.8 and 6.1.1.4'
O O 0.0106 0.0060 'International Tables Vol C Tables 4.2.6.8 and 6.1.1.4'

loop_
_geom_angle_atom_site_label_1
_geom_angle_atom_site_label_2
_geom_angle_atom_site_label_3
_geom_angle
C1 N1 C4 113.10(18)
C1 N1 C26 122.9(2)
C4 N1 C26 124.0(2)
C10 N2 C11 112.89(19)
C10 N2 C28 123.3(2)
C11 N2 C28 123.6(2)
C13 N3 C5 124.34(19)
C13 N3 H1 120.7(17)
C5 N3 H1 114.9(17)
O1 C1 N1 124.4(2)
O1 C1 C2 126.60(19)
N1 C1 C2 109.04(18)
C1 C2 C3 105.05(17)
C1 C2 C5 111.67(17)
C3 C2 C5 109.88(16)
C1 C2 H2A 107.6(12)
C3 C2 H2A 113.8(12)
C5 C2 H2A 108.7(12)
C4 C3 C2 104.10(17)
C4 C3 C8 114.51(19)
C2 C3 C8 111.06(16)
C4 C3 H3A 108.8(13)
C2 C3 H3A 111.0(13)
C8 C3 H3A 107.4(13)
O2 C4 N1 123.5(2)
O2 C4 C3 127.9(2)
N1 C4 C3 108.52(19)
N3 C5 C6 114.83(17)
N3 C5 C9 112.07(16)
C6 C5 C9 106.22(16)
N3 C5 C2 109.01(16)
C6 C5 C2 107.29(16)
C9 C5 C2 107.04(16)
C7 C6 C5 117.0(2)
C7 C6 H6 121.5
C5 C6 H6 121.5
C6 C7 C20 121.5(2)
C6 C7 C8 114.22(19)
C20 C7 C8 124.1(2)
C7 C8 C25 116.1(2)
C7 C8 C12 108.24(16)
C25 C8 C12 112.08(19)
C7 C8 C3 104.02(17)
C25 C8 C3 110.59(17)
C12 C8 C3 104.92(17)
C10 C9 C12 105.70(18)
C10 C9 C5 113.09(17)
C12 C9 C5 109.22(16)
C10 C9 H9A 109.2(12)
C12 C9 H9A 113.0(12)
C5 C9 H9A 106.8(12)
O3 C10 N2 124.4(2)
O3 C10 C9 127.2(2)
N2 C10 C9 108.35(19)
O4 C11 N2 123.2(2)
O4 C11 C12 128.1(2)
N2 C11 C12 108.78(18)
C11 C12 C9 103.79(18)
C11 C12 C8 115.17(18)
C9 C12 C8 112.30(17)
C11 C12 H12A 106.7(12)
C9 C12 H12A 111.3(12)
C8 C12 H12A 107.5(12)
O5 C13 N3 122.1(2)
O5 C13 C14 121.14(19)
N3 C13 C14 116.75(19)
C15 C14 C19 117.8(2)
C15 C14 C13 123.3(2)
C19 C14 C13 118.7(2)
C14 C15 C16 120.9(3)
C14 C15 H15 119.5
C16 C15 H15 119.5
C17 C16 C15 120.5(3)
C17 C16 H16 119.8
C15 C16 H16 119.8
C18 C17 C16 119.5(3)
C18 C17 H17A 122(2)
C16 C17 H17A 118(2)
C17 C18 C19 120.7(3)
C17 C18 H18A 120(2)
C19 C18 H18A 119(2)
C14 C19 C18 120.6(3)
C14 C19 H19A 118.1(17)
C18 C19 H19A 121.3(17)
C7 C20 C21 113.7(2)
C7 C20 H20A 108.6(17)
C21 C20 H20A 106.1(17)
C7 C20 H20B 107.6(18)
C21 C20 H20B 110.1(17)
H20A C20 H20B 111(2)
C20 C21 C22A 116.2(3)
C20 C21 C22B 101.4(9)
C22A C21 C22B 44.0(7)
C20 C21 H21A 108.2
C22A C21 H21A 108.2
C22B C21 H21A 75.1
C20 C21 H21B 108.2
C22A C21 H21B 108.2
C22B C21 H21B 147.3
H21A C21 H21B 107.4
C20 C21 H21C 111.5
C22A C21 H21C 129.5
C22B C21 H21C 111.5
H21A C21 H21C 38.5
H21B C21 H21C 70.1
C20 C21 H21D 111.5
C22A C21 H21D 67.5
C22B C21 H21D 111.5
H21A C21 H21D 137.1
H21B C21 H21D 44.4
H21C C21 H21D 109.3
C21 C22A C23A 113.2(6)
C21 C22A H21D 37.7
C23A C22A H21D 147.5
C21 C22A H22A 108.9
C23A C22A H22A 108.9
H21D C22A H22A 97.5
C21 C22A H22B 108.9
C23A C22A H22B 108.9
H21D C22A H22B 79.3
H22A C22A H22B 107.8
C22A C23A C24 115.4(6)
C22A C23A H23A 108.4
C24 C23A H23A 108.4
C22A C23A H23B 108.4
C24 C23A H23B 108.4
H23A C23A H23B 107.5
C23B C22B C21 107(2)
C23B C22B H22C 110.3
C21 C22B H22C 110.3
C23B C22B H22D 110.3
C21 C22B H22D 110.3
H22C C22B H22D 108.6
C24 C23B C22B 111(2)
C24 C23B H23C 109.5
C22B C23B H23C 109.5
C24 C23B H23D 109.5
C22B C23B H23D 109.5
H23C C23B H23D 108.1
C23B C24 C25 118.1(7)
C23B C24 C23A 32.1(7)
C25 C24 C23A 118.7(4)
C23B C24 H24A 78.3
C25 C24 H24A 107.6
C23A C24 H24A 107.6
C23B C24 H24B 130.0
C25 C24 H24B 107.6
C23A C24 H24B 107.6
H24A C24 H24B 107.1
C23B C24 H24C 107.8
C25 C24 H24C 107.8
C23A C24 H24C 78.0
H24A C24 H24C 135.0
H24B C24 H24C 34.9
C23B C24 H24D 107.8
C25 C24 H24D 107.8
C23A C24 H24D 129.2
H24A C24 H24D 34.6
H24B C24 H24D 74.3
H24C C24 H24D 107.1
C8 C25 C24 118.1(2)
C8 C25 H25A 104.8(14)
C24 C25 H25A 109.5(14)
C8 C25 H25B 109.4(15)
C24 C25 H25B 109.0(15)
H25A C25 H25B 105(2)
N1 C26 C27 111.2(3)
N1 C26 H26A 109.4
C27 C26 H26A 109.4
N1 C26 H26B 109.4
C27 C26 H26B 109.4
H26A C26 H26B 108.0
C26 C27 H27A 109.5
C26 C27 H27B 109.5
H27A C27 H27B 109.5
C26 C27 H27C 109.5
H27A C27 H27C 109.5
H27B C27 H27C 109.5
N2 C28 C29 111.5(2)
N2 C28 H28A 109.3
C29 C28 H28A 109.3
N2 C28 H28B 109.3
C29 C28 H28B 109.3
H28A C28 H28B 108.0
C28 C29 H29A 109.5
C28 C29 H29B 109.5
H29A C29 H29B 109.5
C28 C29 H29C 109.5
H29A C29 H29C 109.5
H29B C29 H29C 109.5

loop_
_geom_bond_atom_site_label_1
_geom_bond_atom_site_label_2
_geom_bond_distance
N1 C1 1.367(3)
N1 C4 1.387(3)
N1 C26 1.468(3)
N2 C10 1.371(3)
N2 C11 1.388(3)
N2 C28 1.460(3)
N3 C13 1.344(3)
N3 C5 1.457(3)
N3 H1 0.77(2)
O1 C1 1.223(2)
O2 C4 1.207(3)
O3 C10 1.217(3)
O4 C11 1.211(3)
O5 C13 1.228(2)
C1 C2 1.499(3)
C2 C3 1.538(3)
C2 C5 1.557(3)
C2 H2A 0.97(2)
C3 C4 1.511(3)
C3 C8 1.568(3)
C3 H3A 0.96(2)
C5 C6 1.499(3)
C5 C9 1.553(3)
C6 C7 1.329(3)
C6 H6 0.9300
C7 C20 1.510(3)
C7 C8 1.531(3)
C8 C25 1.541(3)
C8 C12 1.557(3)
C9 C10 1.503(3)
C9 C12 1.527(3)
C9 H9A 0.90(2)
C11 C12 1.514(3)
C12 H12A 0.96(2)
C13 C14 1.497(3)
C14 C15 1.369(4)
C14 C19 1.377(3)
C15 C16 1.384(4)
C15 H15 0.9300
C16 C17 1.353(4)
C16 H16 0.9300
C17 C18 1.351(4)
C17 H17A 1.00(4)
C18 C19 1.382(4)
C18 H18A 0.94(3)
C19 H19A 0.98(3)
C20 C21 1.523(4)
C20 H20A 1.01(3)
C20 H20B 0.96(3)
C21 C22A 1.532(8)
C21 C22B 1.63(4)
C21 H21A 0.9700
C21 H21B 0.9700
C21 H21C 0.9700
C21 H21D 0.9700
C22A C23A 1.536(7)
C22A H21D 1.4670
C22A H22A 0.9700
C22A H22B 0.9700
C23A C24 1.559(8)
C23A H23A 0.9700
C23A H23B 0.9700
C22B C23B 1.527(17)
C22B H22C 0.9700
C22B H22D 0.9700
C23B C24 1.49(2)
C23B H23C 0.9700
C23B H23D 0.9700
C24 C25 1.541(3)
C24 H24A 0.9700
C24 H24B 0.9700
C24 H24C 0.9700
C24 H24D 0.9700
C25 H25A 0.98(2)
C25 H25B 0.98(3)
C26 C27 1.484(6)
C26 H26A 0.9700
C26 H26B 0.9700
C27 H27A 0.9600
C27 H27B 0.9600
C27 H27C 0.9600
C28 C29 1.497(4)
C28 H28A 0.9700
C28 H28B 0.9700
C29 H29A 0.9600
C29 H29B 0.9600
C29 H29C 0.9600

loop_
_geom_torsion_atom_site_label_1
_geom_torsion_atom_site_label_2
_geom_torsion_atom_site_label_3
_geom_torsion_atom_site_label_4
_geom_torsion
C4 N1 C1 O1 179.4(2)
C26 N1 C1 O1 -2.3(4)
C4 N1 C1 C2 -0.3(3)
C26 N1 C1 C2 178.0(2)
O1 C1 C2 C3 -176.8(2)
N1 C1 C2 C3 2.9(2)
O1 C1 C2 C5 64.2(3)
N1 C1 C2 C5 -116.18(19)
C1 C2 C3 C4 -4.1(2)
C5 C2 C3 C4 116.13(18)
C1 C2 C3 C8 -127.84(19)
C5 C2 C3 C8 -7.6(2)
C1 N1 C4 O2 179.1(2)
C26 N1 C4 O2 0.8(4)
C1 N1 C4 C3 -2.5(3)
C26 N1 C4 C3 179.2(2)
C2 C3 C4 O2 -177.6(3)
C8 C3 C4 O2 -56.1(3)
C2 C3 C4 N1 4.1(2)
C8 C3 C4 N1 125.6(2)
C13 N3 C5 C6 66.3(3)
C13 N3 C5 C9 -55.0(3)
C13 N3 C5 C2 -173.32(19)
C1 C2 C5 N3 -57.6(2)
C3 C2 C5 N3 -173.74(17)
C1 C2 C5 C6 67.3(2)
C3 C2 C5 C6 -48.8(2)
C1 C2 C5 C9 -179.00(17)
C3 C2 C5 C9 64.8(2)
N3 C5 C6 C7 179.03(17)
C9 C5 C6 C7 -56.5(2)
C2 C5 C6 C7 57.7(2)
C5 C6 C7 C20 -177.48(19)
C5 C6 C7 C8 -1.8(3)
C6 C7 C8 C25 -178.50(18)
C20 C7 C8 C25 -2.9(3)
C6 C7 C8 C12 54.5(2)
C20 C7 C8 C12 -130.0(2)
C6 C7 C8 C3 -56.8(2)
C20 C7 C8 C3 118.8(2)
C4 C3 C8 C7 -58.1(2)
C2 C3 C8 C7 59.5(2)
C4 C3 C8 C25 67.3(3)
C2 C3 C8 C25 -175.2(2)
C4 C3 C8 C12 -171.68(18)
C2 C3 C8 C12 -54.1(2)
N3 C5 C9 C10 -57.3(2)
C6 C5 C9 C10 176.55(17)
C2 C5 C9 C10 62.2(2)
N3 C5 C9 C12 -174.69(17)
C6 C5 C9 C12 59.2(2)
C2 C5 C9 C12 -55.2(2)
C11 N2 C10 O3 175.1(2)
C28 N2 C10 O3 1.3(4)
C11 N2 C10 C9 -6.1(2)
C28 N2 C10 C9 -179.9(2)
C12 C9 C10 O3 -174.0(2)
C5 C9 C10 O3 66.6(3)
C12 C9 C10 N2 7.3(2)
C5 C9 C10 N2 -112.1(2)
C10 N2 C11 O4 -177.0(2)
C28 N2 C11 O4 -3.2(4)
C10 N2 C11 C12 2.2(2)
C28 N2 C11 C12 176.0(2)
O4 C11 C12 C9 -178.3(2)
N2 C11 C12 C9 2.5(2)
O4 C11 C12 C8 -55.2(3)
N2 C11 C12 C8 125.64(19)
C10 C9 C12 C11 -5.7(2)
C5 C9 C12 C11 116.22(18)
C10 C9 C12 C8 -130.76(18)
C5 C9 C12 C8 -8.8(2)
C7 C8 C12 C11 -164.70(18)
C25 C8 C12 C11 66.0(2)
C3 C8 C12 C11 -54.1(2)
C7 C8 C12 C9 -46.2(2)
C25 C8 C12 C9 -175.54(19)
C3 C8 C12 C9 64.4(2)
C5 N3 C13 O5 -7.3(3)
C5 N3 C13 C14 172.87(18)
O5 C13 C14 C15 158.1(3)
N3 C13 C14 C15 -22.1(4)
O5 C13 C14 C19 -17.5(3)
N3 C13 C14 C19 162.4(2)
C19 C14 C15 C16 -1.2(5)
C13 C14 C15 C16 -176.8(3)
C14 C15 C16 C17 0.9(6)
C15 C16 C17 C18 0.0(6)
C16 C17 C18 C19 -0.5(5)
C15 C14 C19 C18 0.8(4)
C13 C14 C19 C18 176.6(2)
C17 C18 C19 C14 0.1(5)
C6 C7 C20 C21 -91.4(3)
C8 C7 C20 C21 93.3(3)
C7 C20 C21 C22A -50.2(4)
C7 C20 C21 C22B -94.2(7)
C20 C21 C22A C23A -57.5(6)
C22B C21 C22A C23A 21.5(11)
C21 C22A C23A C24 101.5(8)
C20 C21 C22B C23B 86.0(17)
C22A C21 C22B C23B -30.0(10)
C21 C22B C23B C24 -115(2)
C22B C23B C24 C25 68(2)
C22B C23B C24 C23A -32.1(15)
C22A C23A C24 C23B 27.8(11)
C22A C23A C24 C25 -70.1(8)
C7 C8 C25 C24 -78.0(3)
C12 C8 C25 C24 47.1(4)
C3 C8 C25 C24 163.8(3)
C23B C24 C25 C8 40.2(11)
C23A C24 C25 C8 76.8(5)
C1 N1 C26 C27 -81.8(4)
C4 N1 C26 C27 96.3(3)
C10 N2 C28 C29 -103.7(3)
C11 N2 C28 C29 83.1(3)
